data_8102729
loop_
_publ_author_name
'Min-Le Han'
'Xun-Li Ling'
'Jian-Ge Wang'
'Li-Wei Mi'

_publ_section_title
;
 Crystal structure of cis-diaquabis(1,10-phenanthroline)zinc(II)
 bis(3-amino-4-chlorobenzensulphonate) dihydrate,
 [Zn(H2O)2(C12H8N2)2](H2NC6H3ClSO3)2 &#x00B7; 2H2O
;
_journal_issue 2
_journal_name_full 'Zeitschrift f\"ur Kristallographie - New Crystal Structures'
_journal_page_first 410
_journal_volume 225
_journal_year 2010
_chemical_formula_sum 'C36 H34 Cl2 N6 O10 S2 Zn'
_chemical_formula_weight 911.08
_chemical_name_systematic
;
cis-diaqua-bis(1,10-phenanthroline)-zinc(II) 
bis(3-amino-4-chlorobenzensulphonate) dihydrate, 
(C~24~H~20~ZnN~4~O~2~)(C~6~H~5~NSO~3~Cl)~2~.2(H~2~O)
;
_space_group_IT_number 2
_symmetry_cell_setting triclinic
_symmetry_space_group_name_Hall '-P 1'
_symmetry_space_group_name_H-M 'P -1'
_atom_sites_solution_hydrogens geom
_atom_sites_solution_primary direct
_atom_sites_solution_secondary difmap
_audit_creation_method SHELXL-97
_cell_angle_alpha 75.0190(10)
_cell_angle_beta 86.3350(10)
_cell_angle_gamma 68.9370(10)
_cell_formula_units_Z 2
_cell_length_a 10.8271(9)
_cell_length_b 12.4802(11)
_cell_length_c 16.4274(14)
_cell_measurement_reflns_used 6346
_cell_measurement_temperature 296(2)
_cell_measurement_theta_max 0.00
_cell_measurement_theta_min 0.00
_cell_volume 2000.0(3)
_computing_cell_refinement 'Bruker SMART'
_computing_data_collection 'Bruker SMART'
_computing_data_reduction 'Bruker SAINT'
_computing_molecular_graphics 'Bruker SHELXTL'
_computing_publication_material 'Bruker SHELXTL'
_computing_structure_refinement 'SHELXL-97 (Sheldrick, 1997)'
_computing_structure_solution 'SHELXS-97 (Sheldrick, 1990)'
_diffrn_ambient_temperature 296(2)
_diffrn_measured_fraction_theta_full 0.993
_diffrn_measured_fraction_theta_max 0.993
_diffrn_measurement_device_type 'CCD area detector'
_diffrn_measurement_method 'phi and omega scans'
_diffrn_radiation_monochromator graphite
_diffrn_radiation_source 'fine-focus sealed tube'
_diffrn_radiation_type MoK\a
_diffrn_radiation_wavelength 0.71073
_diffrn_reflns_av_R_equivalents 0.0157
_diffrn_reflns_av_sigmaI/netI 0.0242
_diffrn_reflns_limit_h_max 13
_diffrn_reflns_limit_h_min -13
_diffrn_reflns_limit_k_max 15
_diffrn_reflns_limit_k_min -14
_diffrn_reflns_limit_l_max 19
_diffrn_reflns_limit_l_min -19
_diffrn_reflns_number 15291
_diffrn_reflns_theta_full 25.50
_diffrn_reflns_theta_max 25.50
_diffrn_reflns_theta_min 2.36
_diffrn_standards_decay_% 0
_diffrn_standards_interval_count 0
_diffrn_standards_interval_time 0
_diffrn_standards_number 0
_exptl_absorpt_coefficient_mu 0.916
_exptl_absorpt_correction_T_max 0.7281
_exptl_absorpt_correction_T_min 0.6574
_exptl_absorpt_correction_type multi-scan
_exptl_absorpt_process_details sadabs
_exptl_crystal_colour red
_exptl_crystal_density_diffrn 1.513
_exptl_crystal_density_method 'not measured'
_exptl_crystal_description block
_exptl_crystal_F_000 936
_exptl_crystal_size_max 0.50
_exptl_crystal_size_mid 0.46
_exptl_crystal_size_min 0.37
_refine_diff_density_max 0.861
_refine_diff_density_min -0.441
_refine_diff_density_rms 0.052
_refine_ls_extinction_method none
_refine_ls_goodness_of_fit_ref 1.039
_refine_ls_hydrogen_treatment constr
_refine_ls_matrix_type full
_refine_ls_number_parameters 514
_refine_ls_number_reflns 7382
_refine_ls_number_restraints 12
_refine_ls_restrained_S_all 1.040
_refine_ls_R_factor_all 0.0514
_refine_ls_R_factor_gt 0.0416
_refine_ls_shift/su_max 0.001
_refine_ls_shift/su_mean 0.000
_refine_ls_structure_factor_coef Fsqd
_refine_ls_weighting_details 'calc w=1/[\s^2^(Fo^2^)+(0.0522P)^2^+1.2884P] where P=(Fo^2^+2Fc^2^)/3'
_refine_ls_weighting_scheme calc
_refine_ls_wR_factor_gt 0.1067
_refine_ls_wR_factor_ref 0.1115
_reflns_number_gt 6053
_reflns_number_total 7382
_reflns_threshold_expression >2sigma(I)
_cod_data_source_file 1267-3015.cff
_cod_data_source_block b
_cod_depositor_comments
;
The following automatic conversions were performed:
'_symmetry_cell_setting' value 'Triclinic' changed to 'triclinic'
according to '/home/saulius/struct/CIF-dictionaries/cif_core.dic'
dictionary named 'cif_core.dic' version 2.4.1 from 2010-06-29.

Automatic conversion script
Id: cif_fix_enum 1555 2011-01-17 13:19:09Z saulius 
;
_cod_original_sg_symbol_H-M P-1
_cod_database_code 8102729

loop_
_symmetry_equiv_pos_as_xyz
'x, y, z'
'-x, -y, -z'

loop_
_atom_site_label
_atom_site_type_symbol
_atom_site_fract_x
_atom_site_fract_y
_atom_site_fract_z
_atom_site_U_iso_or_equiv
_atom_site_adp_type
_atom_site_occupancy
_atom_site_symmetry_multiplicity
_atom_site_calc_flag
_atom_site_refinement_flags
_atom_site_disorder_assembly
_atom_site_disorder_group
Zn1 Zn 0.95673(3) 0.25433(3) 0.235125(18) 0.04254(11) Uani 1 1 d . . .
N1 N 0.8806(2) 0.12847(19) 0.31782(13) 0.0444(5) Uani 1 1 d . . .
N2 N 0.9696(2) 0.28585(19) 0.35657(13) 0.0449(5) Uani 1 1 d . . .
N3 N 0.7629(2) 0.38654(19) 0.19666(13) 0.0444(5) Uani 1 1 d . . .
N4 N 1.0025(2) 0.4042(2) 0.16063(13) 0.0455(5) Uani 1 1 d . . .
N5 N -0.2190(4) 0.8847(3) 0.1527(3) 0.1071(13) Uani 1 1 d . . .
H5A H -0.2505 0.9526 0.1170 0.129 Uiso 1 1 calc R . .
H5B H -0.2711 0.8483 0.1763 0.129 Uiso 1 1 calc R . .
N6 N 0.5094(3) 0.1086(3) 0.66975(18) 0.0856(10) Uani 1 1 d . . .
H6A H 0.5181 0.1238 0.7168 0.103 Uiso 1 1 calc R . .
H6B H 0.5263 0.0365 0.6677 0.103 Uiso 1 1 calc R . .
O1 O 0.9477(2) 0.19102(18) 0.13040(12) 0.0548(5) Uani 1 1 d D . .
H1W H 0.8702 0.2112 0.1153 0.082 Uiso 1 1 d RD . .
H2W H 1.0008 0.1384 0.1130 0.082 Uiso 1 1 d RD . .
O2 O 1.15805(19) 0.14395(18) 0.25068(13) 0.0579(5) Uani 1 1 d D . .
H3W H 1.1913 0.1535 0.2905 0.087 Uiso 1 1 d RD . .
H4W H 1.1950 0.0829 0.2375 0.087 Uiso 1 1 d RD . .
O3 O 0.2816(3) 0.9481(3) 0.18758(18) 0.0948(9) Uani 1 1 d . . .
O4 O 0.1465(3) 1.0387(2) 0.06027(16) 0.0855(8) Uani 1 1 d . . .
O5 O 0.3322(3) 0.8583(3) 0.0704(2) 0.1058(10) Uani 1 1 d . . .
O6 O 0.3125(3) 0.3466(2) 0.29667(15) 0.0842(8) Uani 1 1 d . . .
O7 O 0.3154(3) 0.1530(2) 0.37312(13) 0.0714(7) Uani 1 1 d . . .
O8 O 0.5182(2) 0.1816(3) 0.32543(16) 0.0864(8) Uani 1 1 d . . .
O9 O 0.7193(3) 0.2303(4) 0.0576(2) 0.1290(14) Uani 1 1 d D . .
H6W H 0.6969 0.1795 0.0947 0.193 Uiso 1 1 d RD . .
H5W H 0.7212 0.2117 0.0118 0.193 Uiso 1 1 d RD . .
O10 O 0.5335(5) 0.1654(5) 0.1578(3) 0.193(2) Uani 1 1 d D . .
H8W H 0.5039 0.1160 0.1481 0.290 Uiso 1 1 d RD . .
H7W H 0.5347 0.1599 0.2091 0.290 Uiso 1 1 d RD . .
S1 S 0.23337(10) 0.92797(8) 0.11502(5) 0.0693(2) Uani 1 1 d . . .
S2 S 0.38689(8) 0.23389(8) 0.35351(5) 0.0573(2) Uani 1 1 d . . .
C1 C 0.8434(3) 0.0468(3) 0.29931(19) 0.0538(7) Uani 1 1 d . . .
H1A H 0.8494 0.0402 0.2440 0.065 Uiso 1 1 calc R . .
C2 C 0.7958(3) -0.0295(3) 0.3591(2) 0.0627(8) Uani 1 1 d . . .
H2A H 0.7721 -0.0863 0.3437 0.075 Uiso 1 1 calc R . .
C3 C 0.7846(3) -0.0201(3) 0.4397(2) 0.0617(8) Uani 1 1 d . . .
H3 H 0.7525 -0.0703 0.4801 0.074 Uiso 1 1 calc R . .
C4 C 0.8213(3) 0.0657(3) 0.46237(18) 0.0523(7) Uani 1 1 d . . .
C5 C 0.8702(2) 0.1372(2) 0.39868(16) 0.0425(6) Uani 1 1 d . . .
C6 C 0.9160(3) 0.2225(2) 0.41920(16) 0.0438(6) Uani 1 1 d . . .
C7 C 0.9107(3) 0.2332(3) 0.50227(18) 0.0556(7) Uani 1 1 d . . .
C8 C 0.8545(3) 0.1613(3) 0.56470(19) 0.0678(9) Uani 1 1 d . . .
H8 H 0.8468 0.1706 0.6194 0.081 Uiso 1 1 calc R . .
C9 C 0.8131(3) 0.0815(3) 0.5460(2) 0.0671(9) Uani 1 1 d . . .
H9 H 0.7784 0.0355 0.5880 0.080 Uiso 1 1 calc R . .
C10 C 0.9677(4) 0.3105(3) 0.5195(2) 0.0708(9) Uani 1 1 d . . .
H10 H 0.9664 0.3206 0.5737 0.085 Uiso 1 1 calc R . .
C11 C 1.0247(4) 0.3703(3) 0.4568(2) 0.0699(9) Uani 1 1 d . . .
H11 H 1.0647 0.4197 0.4682 0.084 Uiso 1 1 calc R . .
C12 C 1.0225(3) 0.3569(3) 0.3757(2) 0.0566(7) Uani 1 1 d . . .
H12 H 1.0598 0.3997 0.3331 0.068 Uiso 1 1 calc R . .
C13 C 0.6459(3) 0.3771(3) 0.21396(19) 0.0533(7) Uani 1 1 d . . .
H13 H 0.6424 0.3087 0.2519 0.064 Uiso 1 1 calc R . .
C14 C 0.5278(3) 0.4645(3) 0.1783(2) 0.0644(8) Uani 1 1 d . . .
H14 H 0.4476 0.4540 0.1921 0.077 Uiso 1 1 calc R . .
C15 C 0.5306(3) 0.5647(3) 0.1234(2) 0.0678(9) Uani 1 1 d . . .
H15 H 0.4523 0.6232 0.0984 0.081 Uiso 1 1 calc R . .
C16 C 0.6521(3) 0.5805(3) 0.10411(18) 0.0565(7) Uani 1 1 d . . .
C17 C 0.7672(3) 0.4875(2) 0.14231(15) 0.0432(6) Uani 1 1 d . . .
C18 C 0.8948(3) 0.4973(2) 0.12489(15) 0.0439(6) Uani 1 1 d . . .
C19 C 0.9032(3) 0.6025(3) 0.07089(17) 0.0548(7) Uani 1 1 d . . .
C20 C 0.7836(4) 0.6953(3) 0.0335(2) 0.0744(11) Uani 1 1 d . . .
H20 H 0.7887 0.7646 -0.0023 0.089 Uiso 1 1 calc R . .
C21 C 0.6641(4) 0.6852(3) 0.0485(2) 0.0744(10) Uani 1 1 d . . .
H21 H 0.5887 0.7468 0.0226 0.089 Uiso 1 1 calc R . .
C22 C 1.0294(4) 0.6084(3) 0.05656(19) 0.0662(9) Uani 1 1 d . . .
H22 H 1.0393 0.6766 0.0221 0.079 Uiso 1 1 calc R . .
C23 C 1.1375(4) 0.5146(3) 0.09286(19) 0.0664(9) Uani 1 1 d . . .
H23 H 1.2217 0.5183 0.0836 0.080 Uiso 1 1 calc R . .
C24 C 1.1213(3) 0.4124(3) 0.14431(17) 0.0566(7) Uani 1 1 d . . .
H24 H 1.1961 0.3479 0.1679 0.068 Uiso 1 1 calc R . .
C25 C 0.1305(4) 0.8461(3) 0.15725(19) 0.0637(9) Uani 1 1 d . . .
C26 C 0.1847(4) 0.7362(3) 0.2162(2) 0.0715(10) Uani 1 1 d . . .
H26 H 0.2748 0.7038 0.2301 0.086 Uiso 1 1 calc R . .
C27 C 0.1023(4) 0.6782(3) 0.2523(2) 0.0762(11) Uani 1 1 d . . .
H27 H 0.1369 0.6045 0.2906 0.091 Uiso 1 1 calc R . .
C28 C -0.0318(4) 0.7269(3) 0.2332(2) 0.0736(10) Uani 1 1 d . . .
C29 C -0.0862(4) 0.8347(3) 0.1720(2) 0.0737(10) Uani 1 1 d . . .
C30 C -0.0021(4) 0.8915(3) 0.1350(2) 0.0700(10) Uani 1 1 d . . .
H30 H -0.0354 0.9626 0.0938 0.084 Uiso 1 1 calc R . .
C31 C 0.4064(3) 0.2668(3) 0.44954(19) 0.0531(7) Uani 1 1 d . . .
C32 C 0.4505(3) 0.1767(3) 0.52143(18) 0.0526(7) Uani 1 1 d . . .
H32 H 0.4687 0.0989 0.5190 0.063 Uiso 1 1 calc R . .
C33 C 0.4686(3) 0.1990(3) 0.5982(2) 0.0601(8) Uani 1 1 d . . .
C34 C 0.4397(4) 0.3170(4) 0.5972(3) 0.0753(10) Uani 1 1 d . . .
C35 C 0.3958(4) 0.4071(4) 0.5261(3) 0.0923(13) Uani 1 1 d . . .
H35 H 0.3773 0.4850 0.5285 0.111 Uiso 1 1 calc R . .
C36 C 0.3785(4) 0.3839(3) 0.4510(3) 0.0793(11) Uani 1 1 d . . .
H36 H 0.3489 0.4452 0.4024 0.095 Uiso 1 1 calc R . .
Cl1 Cl -0.13586(14) 0.65554(10) 0.28388(8) 0.1012(4) Uani 1 1 d . . .
Cl2 Cl 0.46045(13) 0.35126(14) 0.69092(9) 0.1241(5) Uani 1 1 d . . .

loop_
_atom_site_aniso_label
_atom_site_aniso_U_11
_atom_site_aniso_U_22
_atom_site_aniso_U_33
_atom_site_aniso_U_23
_atom_site_aniso_U_13
_atom_site_aniso_U_12
Zn1 0.05137(19) 0.03989(18) 0.03395(16) -0.00281(12) -0.00057(12) -0.01762(14)
N1 0.0508(13) 0.0398(12) 0.0395(12) -0.0033(9) -0.0013(10) -0.0169(10)
N2 0.0542(13) 0.0389(12) 0.0404(12) -0.0095(9) 0.0050(10) -0.0162(10)
N3 0.0520(13) 0.0389(12) 0.0408(12) -0.0064(9) 0.0017(10) -0.0170(10)
N4 0.0579(14) 0.0532(13) 0.0307(11) -0.0060(10) -0.0001(10) -0.0288(12)
N5 0.089(3) 0.077(2) 0.150(4) -0.028(2) -0.026(2) -0.020(2)
N6 0.099(2) 0.108(3) 0.0497(16) -0.0166(17) -0.0173(16) -0.036(2)
O1 0.0585(12) 0.0572(12) 0.0485(11) -0.0185(9) -0.0017(9) -0.0161(10)
O2 0.0537(12) 0.0617(13) 0.0581(12) -0.0277(10) -0.0088(9) -0.0098(10)
O3 0.112(2) 0.0855(18) 0.0889(19) -0.0356(15) -0.0259(16) -0.0229(16)
O4 0.0892(18) 0.0770(17) 0.0712(16) -0.0082(13) 0.0036(14) -0.0147(14)
O5 0.0840(19) 0.116(2) 0.135(3) -0.079(2) 0.0293(18) -0.0269(18)
O6 0.0919(18) 0.0890(18) 0.0643(15) 0.0123(13) -0.0259(13) -0.0406(15)
O7 0.0991(18) 0.0894(17) 0.0474(12) -0.0130(11) -0.0052(11) -0.0608(15)
O8 0.0675(16) 0.127(2) 0.0644(15) -0.0298(15) 0.0086(12) -0.0311(15)
O9 0.0793(19) 0.219(4) 0.104(2) -0.092(3) -0.0090(17) -0.033(2)
O10 0.244(6) 0.317(7) 0.108(3) -0.118(4) 0.063(3) -0.168(5)
S1 0.0822(6) 0.0598(5) 0.0571(5) -0.0247(4) -0.0081(4) -0.0064(4)
S2 0.0568(4) 0.0774(5) 0.0416(4) -0.0064(3) -0.0050(3) -0.0332(4)
C1 0.0631(18) 0.0479(16) 0.0527(17) -0.0088(13) -0.0030(14) -0.0242(14)
C2 0.0615(19) 0.0525(18) 0.075(2) -0.0035(16) -0.0019(16) -0.0295(15)
C3 0.0518(17) 0.0568(18) 0.066(2) 0.0078(15) 0.0044(15) -0.0240(15)
C4 0.0453(15) 0.0513(16) 0.0465(15) 0.0031(12) 0.0033(12) -0.0121(13)
C5 0.0388(14) 0.0401(14) 0.0376(13) -0.0005(11) 0.0001(10) -0.0073(11)
C6 0.0430(14) 0.0422(14) 0.0371(13) -0.0061(11) 0.0015(11) -0.0072(11)
C7 0.0588(18) 0.0560(17) 0.0413(15) -0.0133(13) 0.0049(13) -0.0077(14)
C8 0.072(2) 0.080(2) 0.0383(16) -0.0113(16) 0.0100(15) -0.0161(19)
C9 0.067(2) 0.074(2) 0.0444(17) 0.0034(16) 0.0133(15) -0.0220(18)
C10 0.087(2) 0.075(2) 0.0511(18) -0.0313(17) 0.0029(17) -0.019(2)
C11 0.086(2) 0.064(2) 0.073(2) -0.0348(18) 0.0038(19) -0.0291(19)
C12 0.070(2) 0.0490(16) 0.0561(17) -0.0179(14) 0.0076(15) -0.0252(15)
C13 0.0540(17) 0.0475(16) 0.0568(17) -0.0094(13) 0.0036(14) -0.0190(14)
C14 0.0506(18) 0.065(2) 0.073(2) -0.0177(17) 0.0007(15) -0.0147(15)
C15 0.056(2) 0.060(2) 0.070(2) -0.0122(17) -0.0050(16) -0.0011(16)
C16 0.069(2) 0.0400(15) 0.0481(16) -0.0079(12) -0.0009(14) -0.0069(14)
C17 0.0591(16) 0.0347(13) 0.0335(13) -0.0087(10) 0.0000(11) -0.0139(12)
C18 0.0675(18) 0.0399(14) 0.0283(12) -0.0085(10) 0.0021(11) -0.0241(13)
C19 0.089(2) 0.0454(16) 0.0369(14) -0.0092(12) 0.0073(14) -0.0331(16)
C20 0.117(3) 0.0388(17) 0.0549(19) 0.0024(14) 0.007(2) -0.0236(19)
C21 0.088(3) 0.0435(17) 0.068(2) 0.0026(15) -0.0006(19) -0.0058(17)
C22 0.111(3) 0.066(2) 0.0415(16) -0.0109(15) 0.0121(17) -0.057(2)
C23 0.087(2) 0.095(3) 0.0425(16) -0.0162(17) 0.0091(16) -0.063(2)
C24 0.0642(19) 0.074(2) 0.0388(15) -0.0089(14) -0.0029(13) -0.0368(17)
C25 0.084(2) 0.0550(18) 0.0469(17) -0.0237(14) -0.0051(16) -0.0095(17)
C26 0.076(2) 0.067(2) 0.0525(19) -0.0161(16) -0.0072(17) -0.0006(19)
C27 0.098(3) 0.063(2) 0.0484(18) -0.0129(16) -0.0063(19) -0.006(2)
C28 0.100(3) 0.062(2) 0.062(2) -0.0310(17) 0.0025(19) -0.022(2)
C29 0.083(3) 0.057(2) 0.080(2) -0.0315(18) -0.014(2) -0.0115(19)
C30 0.085(3) 0.0520(18) 0.062(2) -0.0187(16) -0.0212(18) -0.0055(18)
C31 0.0475(16) 0.0632(18) 0.0549(17) -0.0140(14) -0.0041(13) -0.0266(14)
C32 0.0519(17) 0.0600(18) 0.0510(16) -0.0167(14) -0.0043(13) -0.0231(14)
C33 0.0491(17) 0.084(2) 0.0554(18) -0.0255(17) -0.0028(14) -0.0269(16)
C34 0.062(2) 0.099(3) 0.084(3) -0.050(2) -0.0037(18) -0.031(2)
C35 0.094(3) 0.075(3) 0.126(4) -0.046(3) -0.012(3) -0.034(2)
C36 0.086(3) 0.063(2) 0.091(3) -0.0092(19) -0.020(2) -0.032(2)
Cl1 0.1271(10) 0.0880(7) 0.0981(8) -0.0340(6) 0.0164(7) -0.0444(7)
Cl2 0.1093(9) 0.1719(13) 0.1274(10) -0.1034(10) -0.0094(8) -0.0449(9)

loop_
_atom_type_symbol
_atom_type_description
_atom_type_scat_dispersion_real
_atom_type_scat_dispersion_imag
_atom_type_scat_source
C C 0.0033 0.0016 'International Tables Vol C Tables 4.2.6.8 and 6.1.1.4'
H H 0.0000 0.0000 'International Tables Vol C Tables 4.2.6.8 and 6.1.1.4'
N N 0.0061 0.0033 'International Tables Vol C Tables 4.2.6.8 and 6.1.1.4'
O O 0.0106 0.0060 'International Tables Vol C Tables 4.2.6.8 and 6.1.1.4'
S S 0.1246 0.1234 'International Tables Vol C Tables 4.2.6.8 and 6.1.1.4'
Cl Cl 0.1484 0.1585 'International Tables Vol C Tables 4.2.6.8 and 6.1.1.4'
Zn Zn 0.2839 1.4301 'International Tables Vol C Tables 4.2.6.8 and 6.1.1.4'

loop_
_geom_angle_atom_site_label_1
_geom_angle_atom_site_label_2
_geom_angle_atom_site_label_3
_geom_angle
_geom_angle_site_symmetry_1
_geom_angle_site_symmetry_3
_geom_angle_publ_flag
O1 Zn1 O2 87.60(8) . . ?
O1 Zn1 N2 169.05(8) . . ?
O2 Zn1 N2 88.65(8) . . ?
O1 Zn1 N3 88.02(8) . . ?
O2 Zn1 N3 168.62(8) . . ?
N2 Zn1 N3 97.47(8) . . ?
O1 Zn1 N4 93.27(8) . . ?
O2 Zn1 N4 92.41(9) . . ?
N2 Zn1 N4 97.17(8) . . ?
N3 Zn1 N4 77.36(9) . . ?
O1 Zn1 N1 92.83(8) . . ?
O2 Zn1 N1 96.55(8) . . ?
N2 Zn1 N1 77.38(8) . . ?
N3 Zn1 N1 94.15(8) . . ?
N4 Zn1 N1 169.35(9) . . ?
C1 N1 C5 117.6(2) . . ?
C1 N1 Zn1 128.69(19) . . ?
C5 N1 Zn1 113.69(17) . . ?
C12 N2 C6 118.5(2) . . ?
C12 N2 Zn1 127.9(2) . . ?
C6 N2 Zn1 113.56(17) . . ?
C13 N3 C17 118.1(2) . . ?
C13 N3 Zn1 128.50(19) . . ?
C17 N3 Zn1 113.20(18) . . ?
C24 N4 C18 118.4(2) . . ?
C24 N4 Zn1 128.0(2) . . ?
C18 N4 Zn1 113.48(17) . . ?
C29 N5 H5A 120.0 . . ?
C29 N5 H5B 120.0 . . ?
H5A N5 H5B 120.0 . . ?
C33 N6 H6A 120.0 . . ?
C33 N6 H6B 120.0 . . ?
H6A N6 H6B 120.0 . . ?
Zn1 O1 H1W 109.5 . . ?
Zn1 O1 H2W 131.0 . . ?
H1W O1 H2W 116.7 . . ?
Zn1 O2 H3W 109.4 . . ?
Zn1 O2 H4W 129.5 . . ?
H3W O2 H4W 116.6 . . ?
H6W O9 H5W 106.4 . . ?
H8W O10 H7W 110.2 . . ?
O5 S1 O3 114.87(19) . . ?
O5 S1 O4 112.79(19) . . ?
O3 S1 O4 111.60(17) . . ?
O5 S1 C25 106.74(17) . . ?
O3 S1 C25 104.41(17) . . ?
O4 S1 C25 105.49(16) . . ?
O8 S2 O7 112.84(17) . . ?
O8 S2 O6 112.49(17) . . ?
O7 S2 O6 112.66(15) . . ?
O8 S2 C31 106.25(15) . . ?
O7 S2 C31 106.19(13) . . ?
O6 S2 C31 105.71(16) . . ?
N1 C1 C2 123.0(3) . . ?
N1 C1 H1A 118.5 . . ?
C2 C1 H1A 118.5 . . ?
C3 C2 C1 119.3(3) . . ?
C3 C2 H2A 120.3 . . ?
C1 C2 H2A 120.3 . . ?
C2 C3 C4 119.9(3) . . ?
C2 C3 H3 120.0 . . ?
C4 C3 H3 120.0 . . ?
C3 C4 C5 116.9(3) . . ?
C3 C4 C9 123.6(3) . . ?
C5 C4 C9 119.4(3) . . ?
N1 C5 C4 123.2(3) . . ?
N1 C5 C6 117.4(2) . . ?
C4 C5 C6 119.4(2) . . ?
N2 C6 C7 122.4(3) . . ?
N2 C6 C5 117.7(2) . . ?
C7 C6 C5 119.8(3) . . ?
C6 C7 C10 116.9(3) . . ?
C6 C7 C8 118.7(3) . . ?
C10 C7 C8 124.3(3) . . ?
C9 C8 C7 121.5(3) . . ?
C9 C8 H8 119.2 . . ?
C7 C8 H8 119.2 . . ?
C8 C9 C4 121.1(3) . . ?
C8 C9 H9 119.5 . . ?
C4 C9 H9 119.5 . . ?
C11 C10 C7 120.0(3) . . ?
C11 C10 H10 120.0 . . ?
C7 C10 H10 120.0 . . ?
C10 C11 C12 119.3(3) . . ?
C10 C11 H11 120.3 . . ?
C12 C11 H11 120.3 . . ?
N2 C12 C11 122.8(3) . . ?
N2 C12 H12 118.6 . . ?
C11 C12 H12 118.6 . . ?
N3 C13 C14 123.2(3) . . ?
N3 C13 H13 118.4 . . ?
C14 C13 H13 118.4 . . ?
C15 C14 C13 119.4(3) . . ?
C15 C14 H14 120.3 . . ?
C13 C14 H14 120.3 . . ?
C14 C15 C16 119.8(3) . . ?
C14 C15 H15 120.1 . . ?
C16 C15 H15 120.1 . . ?
C15 C16 C17 117.3(3) . . ?
C15 C16 C21 123.6(3) . . ?
C17 C16 C21 119.1(3) . . ?
N3 C17 C16 122.2(3) . . ?
N3 C17 C18 117.5(2) . . ?
C16 C17 C18 120.3(2) . . ?
N4 C18 C19 122.6(3) . . ?
N4 C18 C17 118.1(2) . . ?
C19 C18 C17 119.3(3) . . ?
C22 C19 C18 117.2(3) . . ?
C22 C19 C20 124.1(3) . . ?
C18 C19 C20 118.7(3) . . ?
C21 C20 C19 122.0(3) . . ?
C21 C20 H20 119.0 . . ?
C19 C20 H20 119.0 . . ?
C20 C21 C16 120.6(3) . . ?
C20 C21 H21 119.7 . . ?
C16 C21 H21 119.7 . . ?
C23 C22 C19 120.0(3) . . ?
C23 C22 H22 120.0 . . ?
C19 C22 H22 120.0 . . ?
C22 C23 C24 119.4(3) . . ?
C22 C23 H23 120.3 . . ?
C24 C23 H23 120.3 . . ?
N4 C24 C23 122.3(3) . . ?
N4 C24 H24 118.8 . . ?
C23 C24 H24 118.8 . . ?
C30 C25 C26 120.4(4) . . ?
C30 C25 S1 120.3(3) . . ?
C26 C25 S1 119.2(3) . . ?
C27 C26 C25 118.4(4) . . ?
C27 C26 H26 120.8 . . ?
C25 C26 H26 120.8 . . ?
C26 C27 C28 121.1(4) . . ?
C26 C27 H27 119.5 . . ?
C28 C27 H27 119.5 . . ?
C27 C28 C29 120.9(4) . . ?
C27 C28 Cl1 120.3(3) . . ?
C29 C28 Cl1 118.8(3) . . ?
N5 C29 C30 120.7(4) . . ?
N5 C29 C28 121.7(4) . . ?
C30 C29 C28 117.5(4) . . ?
C25 C30 C29 121.5(3) . . ?
C25 C30 H30 119.2 . . ?
C29 C30 H30 119.2 . . ?
C32 C31 C36 120.6(3) . . ?
C32 C31 S2 120.0(2) . . ?
C36 C31 S2 119.4(3) . . ?
C31 C32 C33 121.7(3) . . ?
C31 C32 H32 119.2 . . ?
C33 C32 H32 119.2 . . ?
N6 C33 C34 122.9(3) . . ?
N6 C33 C32 121.0(3) . . ?
C34 C33 C32 116.1(3) . . ?
C35 C34 C33 122.6(3) . . ?
C35 C34 Cl2 118.9(3) . . ?
C33 C34 Cl2 118.5(3) . . ?
C34 C35 C36 120.7(4) . . ?
C34 C35 H35 119.6 . . ?
C36 C35 H35 119.6 . . ?
C31 C36 C35 118.3(4) . . ?
C31 C36 H36 120.9 . . ?
C35 C36 H36 120.9 . . ?

loop_
_geom_bond_atom_site_label_1
_geom_bond_atom_site_label_2
_geom_bond_distance
_geom_bond_site_symmetry_2
_geom_bond_publ_flag
Zn1 O1 2.0912(19) . ?
Zn1 O2 2.108(2) . ?
Zn1 N2 2.153(2) . ?
Zn1 N3 2.160(2) . ?
Zn1 N4 2.156(2) . ?
Zn1 N1 2.163(2) . ?
N1 C1 1.328(4) . ?
N1 C5 1.355(3) . ?
N2 C12 1.321(4) . ?
N2 C6 1.361(3) . ?
N3 C13 1.321(4) . ?
N3 C17 1.357(3) . ?
N4 C24 1.331(4) . ?
N4 C18 1.348(4) . ?
N5 C29 1.367(5) . ?
N5 H5A 0.8600 . ?
N5 H5B 0.8600 . ?
N6 C33 1.368(4) . ?
N6 H6A 0.8600 . ?
N6 H6B 0.8600 . ?
O1 H1W 0.8200 . ?
O1 H2W 0.8054 . ?
O2 H3W 0.8200 . ?
O2 H4W 0.8018 . ?
O3 S1 1.444(3) . ?
O4 S1 1.461(3) . ?
O5 S1 1.414(3) . ?
O6 S2 1.450(3) . ?
O7 S2 1.444(2) . ?
O8 S2 1.437(3) . ?
O9 H6W 0.8497 . ?
O9 H5W 0.8402 . ?
O10 H8W 0.8410 . ?
O10 H7W 0.8281 . ?
S1 C25 1.766(4) . ?
S2 C31 1.773(3) . ?
C1 C2 1.393(4) . ?
C1 H1A 0.9300 . ?
C2 C3 1.354(5) . ?
C2 H2A 0.9300 . ?
C3 C4 1.405(5) . ?
C3 H3 0.9300 . ?
C4 C5 1.399(4) . ?
C4 C9 1.431(4) . ?
C5 C6 1.443(4) . ?
C6 C7 1.401(4) . ?
C7 C10 1.408(5) . ?
C7 C8 1.437(4) . ?
C8 C9 1.335(5) . ?
C8 H8 0.9300 . ?
C9 H9 0.9300 . ?
C10 C11 1.360(5) . ?
C10 H10 0.9300 . ?
C11 C12 1.388(4) . ?
C11 H11 0.9300 . ?
C12 H12 0.9300 . ?
C13 C14 1.390(4) . ?
C13 H13 0.9300 . ?
C14 C15 1.348(5) . ?
C14 H14 0.9300 . ?
C15 C16 1.404(5) . ?
C15 H15 0.9300 . ?
C16 C17 1.406(4) . ?
C16 C21 1.431(4) . ?
C17 C18 1.435(4) . ?
C18 C19 1.411(4) . ?
C19 C22 1.396(5) . ?
C19 C20 1.432(5) . ?
C20 C21 1.345(5) . ?
C20 H20 0.9300 . ?
C21 H21 0.9300 . ?
C22 C23 1.356(5) . ?
C22 H22 0.9300 . ?
C23 C24 1.399(4) . ?
C23 H23 0.9300 . ?
C24 H24 0.9300 . ?
C25 C30 1.375(5) . ?
C25 C26 1.404(5) . ?
C26 C27 1.359(5) . ?
C26 H26 0.9300 . ?
C27 C28 1.379(5) . ?
C27 H27 0.9300 . ?
C28 C29 1.405(5) . ?
C28 Cl1 1.724(4) . ?
C29 C30 1.369(5) . ?
C30 H30 0.9300 . ?
C31 C32 1.374(4) . ?
C31 C36 1.388(5) . ?
C32 C33 1.400(4) . ?
C32 H32 0.9300 . ?
C33 C34 1.387(5) . ?
C34 C35 1.364(6) . ?
C34 Cl2 1.749(4) . ?
C35 C36 1.377(6) . ?
C35 H35 0.9300 . ?
C36 H36 0.9300 . ?

loop_
_geom_hbond_atom_site_label_D
_geom_hbond_atom_site_label_H
_geom_hbond_atom_site_label_A
_geom_hbond_distance_DH
_geom_hbond_distance_HA
_geom_hbond_distance_DA
_geom_hbond_angle_DHA
_geom_hbond_site_symmetry_A
N6 H6A O3 0.86 2.51 3.128(4) 129.8 2_666
N6 H6B O7 0.86 2.60 3.364(5) 149.2 2_656
O1 H1W O9 0.82 1.85 2.644(3) 162.5 .
O1 H2W O4 0.81 1.94 2.729(3) 167.0 1_645
O1 H2W S1 0.81 2.91 3.666(2) 157.9 1_645
O2 H3W O7 0.82 1.97 2.767(3) 164.6 1_655
O2 H3W S2 0.82 2.98 3.710(2) 148.8 1_655
O2 H4W O3 0.80 1.97 2.761(3) 171.4 1_645
O9 H6W O10 0.85 2.03 2.733(6) 139.1 .
O9 H5W O5 0.84 2.00 2.784(4) 155.4 2_665
O9 H5W S1 0.84 2.96 3.767(3) 162.2 2_665
O10 H7W O8 0.83 1.99 2.802(4) 168.5 .
O10 H7W S2 0.83 2.94 3.657(4) 146.7 .

loop_
_geom_torsion_atom_site_label_1
_geom_torsion_atom_site_label_2
_geom_torsion_atom_site_label_3
_geom_torsion_atom_site_label_4
_geom_torsion
_geom_torsion_site_symmetry_1
_geom_torsion_site_symmetry_2
_geom_torsion_site_symmetry_3
_geom_torsion_site_symmetry_4
_geom_torsion_publ_flag
O1 Zn1 N1 C1 -1.0(2) . . . . ?
O2 Zn1 N1 C1 -88.9(2) . . . . ?
N2 Zn1 N1 C1 -176.0(3) . . . . ?
N3 Zn1 N1 C1 87.2(2) . . . . ?
N4 Zn1 N1 C1 123.9(4) . . . . ?
O1 Zn1 N1 C5 179.35(18) . . . . ?
O2 Zn1 N1 C5 91.44(18) . . . . ?
N2 Zn1 N1 C5 4.31(17) . . . . ?
N3 Zn1 N1 C5 -92.43(18) . . . . ?
N4 Zn1 N1 C5 -55.8(5) . . . . ?
O1 Zn1 N2 C12 147.4(4) . . . . ?
O2 Zn1 N2 C12 77.4(3) . . . . ?
N3 Zn1 N2 C12 -93.0(3) . . . . ?
N4 Zn1 N2 C12 -14.8(3) . . . . ?
N1 Zn1 N2 C12 174.4(3) . . . . ?
O1 Zn1 N2 C6 -32.2(5) . . . . ?
O2 Zn1 N2 C6 -102.20(18) . . . . ?
N3 Zn1 N2 C6 87.42(18) . . . . ?
N4 Zn1 N2 C6 165.53(18) . . . . ?
N1 Zn1 N2 C6 -5.18(17) . . . . ?
O1 Zn1 N3 C13 85.6(2) . . . . ?
O2 Zn1 N3 C13 153.1(4) . . . . ?
N2 Zn1 N3 C13 -84.8(2) . . . . ?
N4 Zn1 N3 C13 179.4(3) . . . . ?
N1 Zn1 N3 C13 -7.0(2) . . . . ?
O1 Zn1 N3 C17 -88.62(18) . . . . ?
O2 Zn1 N3 C17 -21.2(5) . . . . ?
N2 Zn1 N3 C17 100.89(18) . . . . ?
N4 Zn1 N3 C17 5.18(17) . . . . ?
N1 Zn1 N3 C17 178.69(17) . . . . ?
O1 Zn1 N4 C24 -93.8(2) . . . . ?
O2 Zn1 N4 C24 -6.1(2) . . . . ?
N2 Zn1 N4 C24 82.8(2) . . . . ?
N3 Zn1 N4 C24 178.9(2) . . . . ?
N1 Zn1 N4 C24 141.3(4) . . . . ?
O1 Zn1 N4 C18 83.42(18) . . . . ?
O2 Zn1 N4 C18 171.15(17) . . . . ?
N2 Zn1 N4 C18 -99.90(18) . . . . ?
N3 Zn1 N4 C18 -3.81(17) . . . . ?
N1 Zn1 N4 C18 -41.4(5) . . . . ?
C5 N1 C1 C2 -0.4(4) . . . . ?
Zn1 N1 C1 C2 179.9(2) . . . . ?
N1 C1 C2 C3 1.0(5) . . . . ?
C1 C2 C3 C4 -0.3(5) . . . . ?
C2 C3 C4 C5 -0.8(4) . . . . ?
C2 C3 C4 C9 -179.8(3) . . . . ?
C1 N1 C5 C4 -0.8(4) . . . . ?
Zn1 N1 C5 C4 178.9(2) . . . . ?
C1 N1 C5 C6 177.4(2) . . . . ?
Zn1 N1 C5 C6 -2.9(3) . . . . ?
C3 C4 C5 N1 1.4(4) . . . . ?
C9 C4 C5 N1 -179.6(3) . . . . ?
C3 C4 C5 C6 -176.7(2) . . . . ?
C9 C4 C5 C6 2.3(4) . . . . ?
C12 N2 C6 C7 2.4(4) . . . . ?
Zn1 N2 C6 C7 -177.9(2) . . . . ?
C12 N2 C6 C5 -174.2(2) . . . . ?
Zn1 N2 C6 C5 5.4(3) . . . . ?
N1 C5 C6 N2 -1.7(4) . . . . ?
C4 C5 C6 N2 176.5(2) . . . . ?
N1 C5 C6 C7 -178.5(2) . . . . ?
C4 C5 C6 C7 -0.2(4) . . . . ?
N2 C6 C7 C10 -2.1(4) . . . . ?
C5 C6 C7 C10 174.5(3) . . . . ?
N2 C6 C7 C8 -178.9(3) . . . . ?
C5 C6 C7 C8 -2.4(4) . . . . ?
C6 C7 C8 C9 3.0(5) . . . . ?
C10 C7 C8 C9 -173.6(3) . . . . ?
C7 C8 C9 C4 -1.0(5) . . . . ?
C3 C4 C9 C8 177.2(3) . . . . ?
C5 C4 C9 C8 -1.7(5) . . . . ?
C6 C7 C10 C11 -0.1(5) . . . . ?
C8 C7 C10 C11 176.5(3) . . . . ?
C7 C10 C11 C12 1.8(5) . . . . ?
C6 N2 C12 C11 -0.6(4) . . . . ?
Zn1 N2 C12 C11 179.8(2) . . . . ?
C10 C11 C12 N2 -1.5(5) . . . . ?
C17 N3 C13 C14 1.1(4) . . . . ?
Zn1 N3 C13 C14 -173.0(2) . . . . ?
N3 C13 C14 C15 -0.3(5) . . . . ?
C13 C14 C15 C16 -1.1(5) . . . . ?
C14 C15 C16 C17 1.6(5) . . . . ?
C14 C15 C16 C21 -178.2(3) . . . . ?
C13 N3 C17 C16 -0.4(4) . . . . ?
Zn1 N3 C17 C16 174.5(2) . . . . ?
C13 N3 C17 C18 179.2(2) . . . . ?
Zn1 N3 C17 C18 -5.9(3) . . . . ?
C15 C16 C17 N3 -0.9(4) . . . . ?
C21 C16 C17 N3 178.9(3) . . . . ?
C15 C16 C17 C18 179.5(3) . . . . ?
C21 C16 C17 C18 -0.7(4) . . . . ?
C24 N4 C18 C19 0.2(4) . . . . ?
Zn1 N4 C18 C19 -177.36(19) . . . . ?
C24 N4 C18 C17 179.6(2) . . . . ?
Zn1 N4 C18 C17 2.0(3) . . . . ?
N3 C17 C18 N4 2.7(3) . . . . ?
C16 C17 C18 N4 -177.7(2) . . . . ?
N3 C17 C18 C19 -177.9(2) . . . . ?
C16 C17 C18 C19 1.7(4) . . . . ?
N4 C18 C19 C22 -1.3(4) . . . . ?
C17 C18 C19 C22 179.3(2) . . . . ?
N4 C18 C19 C20 177.9(3) . . . . ?
C17 C18 C19 C20 -1.5(4) . . . . ?
C22 C19 C20 C21 179.4(3) . . . . ?
C18 C19 C20 C21 0.3(5) . . . . ?
C19 C20 C21 C16 0.8(6) . . . . ?
C15 C16 C21 C20 179.2(3) . . . . ?
C17 C16 C21 C20 -0.6(5) . . . . ?
C18 C19 C22 C23 1.1(4) . . . . ?
C20 C19 C22 C23 -178.1(3) . . . . ?
C19 C22 C23 C24 0.2(5) . . . . ?
C18 N4 C24 C23 1.2(4) . . . . ?
Zn1 N4 C24 C23 178.3(2) . . . . ?
C22 C23 C24 N4 -1.4(5) . . . . ?
O5 S1 C25 C30 -119.7(3) . . . . ?
O3 S1 C25 C30 118.3(3) . . . . ?
O4 S1 C25 C30 0.5(3) . . . . ?
O5 S1 C25 C26 62.7(3) . . . . ?
O3 S1 C25 C26 -59.3(3) . . . . ?
O4 S1 C25 C26 -177.1(2) . . . . ?
C30 C25 C26 C27 -2.1(5) . . . . ?
S1 C25 C26 C27 175.5(3) . . . . ?
C25 C26 C27 C28 -1.4(5) . . . . ?
C26 C27 C28 C29 3.8(5) . . . . ?
C26 C27 C28 Cl1 -176.6(3) . . . . ?
C27 C28 C29 N5 -179.5(3) . . . . ?
Cl1 C28 C29 N5 0.9(5) . . . . ?
C27 C28 C29 C30 -2.7(5) . . . . ?
Cl1 C28 C29 C30 177.7(3) . . . . ?
C26 C25 C30 C29 3.2(5) . . . . ?
S1 C25 C30 C29 -174.4(3) . . . . ?
N5 C29 C30 C25 176.1(3) . . . . ?
C28 C29 C30 C25 -0.7(5) . . . . ?
O8 S2 C31 C32 -72.8(3) . . . . ?
O7 S2 C31 C32 47.6(3) . . . . ?
O6 S2 C31 C32 167.5(2) . . . . ?
O8 S2 C31 C36 106.4(3) . . . . ?
O7 S2 C31 C36 -133.2(3) . . . . ?
O6 S2 C31 C36 -13.4(3) . . . . ?
C36 C31 C32 C33 0.1(5) . . . . ?
S2 C31 C32 C33 179.3(2) . . . . ?
C31 C32 C33 N6 178.4(3) . . . . ?
C31 C32 C33 C34 -0.1(5) . . . . ?
N6 C33 C34 C35 -178.2(4) . . . . ?
C32 C33 C34 C35 0.2(5) . . . . ?
N6 C33 C34 Cl2 1.7(5) . . . . ?
C32 C33 C34 Cl2 -179.9(2) . . . . ?
C33 C34 C35 C36 -0.3(7) . . . . ?
Cl2 C34 C35 C36 179.8(3) . . . . ?
C32 C31 C36 C35 -0.2(5) . . . . ?
S2 C31 C36 C35 -179.3(3) . . . . ?
C34 C35 C36 C31 0.3(6) . . . . ?
